data_4077844
loop_
_publ_author_name
'Ward, Jas S.'
'Tricas, Hugo'
'Scott, Greig'
'Ellis, David'
'Rosair, Georgina M.'
'Welch, Alan J.'

_publ_section_title
;
 Facile Isomerization and Unprecedented Decarbonation of Metallacarboranes
 with Fluorinated Aryl Substituents
;
_journal_issue 7
_journal_name_full Organometallics
_journal_page_first 2523
_journal_paper_doi 10.1021/om200691z
_journal_volume 31
_journal_year 2012
_chemical_formula_moiety 'C32 H46 B9 Co2 F7 O'
_chemical_formula_sum 'C32 H46 B9 Co2 F7 O'
_chemical_formula_weight 794.84
_chemical_name_common 2010src0133
_chemical_name_systematic
;

 ?

;
_space_group_IT_number 61
_symmetry_cell_setting orthorhombic
_symmetry_space_group_name_Hall '-P 2ac 2ab'
_symmetry_space_group_name_H-M 'P b c a'
_atom_sites_solution_hydrogens geom
_atom_sites_solution_primary direct
_atom_sites_solution_secondary difmap
_audit_creation_method SHELXL-97
_cell_angle_alpha 90.00
_cell_angle_beta 90.00
_cell_angle_gamma 90.00
_cell_formula_units_Z 8
_cell_length_a 12.8521(5)
_cell_length_b 16.2817(6)
_cell_length_c 33.9667(12)
_cell_measurement_reflns_used 87261
_cell_measurement_temperature 173(2)
_cell_measurement_theta_max 27.48
_cell_measurement_theta_min 2.91
_cell_volume 7107.7(5)
_computing_cell_refinement 'DENZO (Otwinowski & Minor, 1997) & COLLECT (Hooft, R.W.W., 1998)'
_computing_data_collection 'COLLECT (Hooft, R.W.W., 1998)'
_computing_data_reduction 'DENZO (Otwinowski & Minor, 1997) & COLLECT (Hooft, R.W.W., 1998)'
_computing_molecular_graphics 'SHELXTL (Bruker, 2006)'
_computing_publication_material 'SHELXTL (Bruker, 2006)'
_computing_structure_refinement 'SHELXL-97 (Sheldrick, 2008)'
_computing_structure_solution 'SHELXS-97 (Sheldrick, 2008)'
_diffrn_ambient_temperature 173(2)
_diffrn_detector_area_resol_mean '4096x4096pixels / 62x62mm'
_diffrn_measured_fraction_theta_full 0.998
_diffrn_measured_fraction_theta_max 0.998
_diffrn_measurement_device_type 'Bruker-Nonius APEX II CCD camera on \k-goniost'
_diffrn_measurement_method '\f & \w scans'
_diffrn_radiation_monochromator graphite
_diffrn_radiation_source 'fine-focus sealed tube'
_diffrn_radiation_type MoK\a
_diffrn_radiation_wavelength 0.71073
_diffrn_reflns_av_R_equivalents 0.1167
_diffrn_reflns_av_sigmaI/netI 0.0818
_diffrn_reflns_limit_h_max 13
_diffrn_reflns_limit_h_min -15
_diffrn_reflns_limit_k_max 19
_diffrn_reflns_limit_k_min -17
_diffrn_reflns_limit_l_max 34
_diffrn_reflns_limit_l_min -41
_diffrn_reflns_number 39726
_diffrn_reflns_theta_full 25.00
_diffrn_reflns_theta_max 25.68
_diffrn_reflns_theta_min 3.02
_exptl_absorpt_coefficient_mu 0.998
_exptl_absorpt_correction_T_max 0.9901
_exptl_absorpt_correction_T_min 0.8647
_exptl_absorpt_correction_type multi-scan
_exptl_absorpt_process_details 'SADABS 2007/2 (Sheldrick, G.M., 2007)'
_exptl_crystal_colour orange
_exptl_crystal_density_diffrn 1.486
_exptl_crystal_density_method 'not measured'
_exptl_crystal_description plate
_exptl_crystal_F_000 3264
_exptl_crystal_size_max 0.15
_exptl_crystal_size_mid 0.06
_exptl_crystal_size_min 0.01
_refine_diff_density_max 0.686
_refine_diff_density_min -0.562
_refine_diff_density_rms 0.126
_refine_ls_extinction_method none
_refine_ls_goodness_of_fit_ref 1.422
_refine_ls_hydrogen_treatment mixed
_refine_ls_matrix_type full
_refine_ls_number_parameters 532
_refine_ls_number_reflns 6737
_refine_ls_number_restraints 77
_refine_ls_restrained_S_all 1.445
_refine_ls_R_factor_all 0.1341
_refine_ls_R_factor_gt 0.0899
_refine_ls_shift/su_max 0.000
_refine_ls_shift/su_mean 0.000
_refine_ls_structure_factor_coef Fsqd
_refine_ls_weighting_details 'calc w=1/[\s^2^(Fo^2^)+(0.0200P)^2^+20.0000P] where P=(Fo^2^+2Fc^2^)/3'
_refine_ls_weighting_scheme calc
_refine_ls_wR_factor_gt 0.1459
_refine_ls_wR_factor_ref 0.1601
_reflns_number_gt 4792
_reflns_number_total 6737
_reflns_threshold_expression >2sigma(I)
_cod_data_source_file om200691z_si_001.cif
_cod_data_source_block Compound_4
_cod_original_sg_symbol_H-M Pbca
_cod_database_code 4077844

loop_
_symmetry_equiv_pos_as_xyz
'x, y, z'
'-x+1/2, -y, z+1/2'
'x+1/2, -y+1/2, -z'
'-x, y+1/2, -z+1/2'
'-x, -y, -z'
'x-1/2, y, -z-1/2'
'-x-1/2, y-1/2, z'
'x, -y-1/2, z-1/2'

loop_
_atom_site_label
_atom_site_type_symbol
_atom_site_fract_x
_atom_site_fract_y
_atom_site_fract_z
_atom_site_U_iso_or_equiv
_atom_site_adp_type
_atom_site_occupancy
_atom_site_symmetry_multiplicity
_atom_site_calc_flag
_atom_site_refinement_flags
_atom_site_disorder_assembly
_atom_site_disorder_group
C1 C 0.3662(4) 0.0316(4) 0.12815(16) 0.0181(13) Uani 1 1 d . . .
Co2 Co 0.42521(6) -0.08603(5) 0.11957(2) 0.0163(2) Uani 1 1 d . . .
B3 B 0.4965(5) 0.0268(4) 0.11294(19) 0.0167(15) Uani 1 1 d D . .
H3 H 0.509(4) 0.039(3) 0.0815(7) 0.020 Uiso 1 1 d D . .
B4 B 0.4452(5) 0.1114(4) 0.14290(19) 0.0186(15) Uani 1 1 d D . .
H4 H 0.428(4) 0.1733(18) 0.1319(15) 0.022 Uiso 1 1 d D . .
B5 B 0.3507(5) 0.0677(5) 0.17555(19) 0.0193(16) Uani 1 1 d D . .
H5 H 0.280(3) 0.103(3) 0.1821(14) 0.010(14) Uiso 1 1 d D . .
B6 B 0.3437(5) -0.0411(4) 0.1660(2) 0.0182(15) Uani 1 1 d D . .
H6 H 0.267(2) -0.069(3) 0.1719(16) 0.022 Uiso 1 1 d D . .
B7 B 0.5633(5) -0.0438(4) 0.14621(19) 0.0168(14) Uani 1 1 d D . .
H7 H 0.635(3) -0.077(3) 0.1380(15) 0.020 Uiso 1 1 d D . .
Co8 Co 0.59650(6) 0.08043(5) 0.15259(2) 0.0165(2) Uani 1 1 d . . .
B9 B 0.4783(5) 0.0913(5) 0.1937(2) 0.0201(15) Uani 1 1 d D . .
H9 H 0.481(4) 0.136(3) 0.2178(12) 0.024 Uiso 1 1 d D . .
B10 B 0.4126(5) -0.0019(4) 0.20690(18) 0.0173(15) Uani 1 1 d D . .
H10 H 0.385(4) -0.012(3) 0.2377(8) 0.021 Uiso 1 1 d D . .
C11 C 0.2817(4) 0.0601(4) 0.09993(17) 0.0168(13) Uani 1 1 d . . .
B11 B 0.4656(5) -0.0851(5) 0.17914(19) 0.0183(14) Uani 1 1 d D . .
H11 H 0.476(4) -0.1465(19) 0.1915(15) 0.022 Uiso 1 1 d D . .
F12 F 0.3968(3) 0.1340(2) 0.05696(10) 0.0276(9) Uani 1 1 d . . .
C12 C 0.3003(4) 0.1089(4) 0.06661(18) 0.0197(14) Uani 1 1 d . . .
B12 B 0.5475(5) -0.0026(4) 0.19402(19) 0.0173(15) Uani 1 1 d . . .
F13 F 0.2516(3) 0.1815(2) 0.01031(10) 0.0323(9) Uani 1 1 d . . .
C13 C 0.2232(5) 0.1338(4) 0.04133(17) 0.0228(14) Uani 1 1 d . . .
C14 C 0.1199(4) 0.1141(4) 0.04614(17) 0.0226(14) Uani 1 1 d . A .
F15 F 0.0005(2) 0.0445(2) 0.08783(10) 0.0301(9) Uani 1 1 d . . .
C15 C 0.0987(4) 0.0678(4) 0.07921(17) 0.0209(14) Uani 1 1 d . . .
F16 F 0.1408(2) 0.0054(2) 0.13777(9) 0.0239(8) Uani 1 1 d . . .
C16 C 0.1755(4) 0.0448(4) 0.10546(15) 0.0163(13) Uani 1 1 d . . .
F17 F 0.0440(14) 0.2179(6) 0.0083(4) 0.041(4) Uani 0.516(18) 1 d PDU A 1
C17 C 0.0403(5) 0.1372(4) 0.0154(2) 0.0365(18) Uani 1 1 d D . .
F18 F 0.0690(10) 0.1019(6) -0.0205(2) 0.032(3) Uani 0.516(18) 1 d PDU A 1
F19 F -0.0532(7) 0.1105(9) 0.0211(3) 0.049(4) Uani 0.516(18) 1 d PDU A 1
C20 C 0.3711(5) -0.2070(4) 0.11803(18) 0.0203(14) Uani 1 1 d . . .
C21 C 0.3151(5) -0.1599(4) 0.08991(19) 0.0258(15) Uani 1 1 d . . .
C22 C 0.3890(5) -0.1264(4) 0.06234(17) 0.0264(15) Uani 1 1 d . . .
C23 C 0.4890(5) -0.1541(4) 0.07344(18) 0.0234(15) Uani 1 1 d . . .
C24 C 0.4791(5) -0.2026(4) 0.10804(18) 0.0238(15) Uani 1 1 d . . .
C25 C 0.3239(6) -0.2550(4) 0.1510(2) 0.0361(17) Uani 1 1 d . . .
H25A H 0.3445 -0.3128 0.1487 0.054 Uiso 1 1 calc R . .
H25B H 0.2479 -0.2507 0.1496 0.054 Uiso 1 1 calc R . .
H25C H 0.3483 -0.2330 0.1762 0.054 Uiso 1 1 calc R . .
C26 C 0.1982(5) -0.1549(4) 0.0873(2) 0.040(2) Uani 1 1 d . . .
H26A H 0.1715 -0.2038 0.0738 0.060 Uiso 1 1 calc R . .
H26B H 0.1784 -0.1057 0.0724 0.060 Uiso 1 1 calc R . .
H26C H 0.1687 -0.1519 0.1138 0.060 Uiso 1 1 calc R . .
C27 C 0.3632(7) -0.0760(5) 0.02616(18) 0.045(2) Uani 1 1 d . . .
H27A H 0.4146 -0.0319 0.0232 0.067 Uiso 1 1 calc R . .
H27B H 0.2937 -0.0520 0.0291 0.067 Uiso 1 1 calc R . .
H27C H 0.3647 -0.1114 0.0028 0.067 Uiso 1 1 calc R . .
C28 C 0.5876(5) -0.1371(5) 0.0514(2) 0.042(2) Uani 1 1 d . . .
H28A H 0.5991 -0.1805 0.0319 0.063 Uiso 1 1 calc R . .
H28B H 0.6461 -0.1358 0.0699 0.063 Uiso 1 1 calc R . .
H28C H 0.5821 -0.0839 0.0380 0.063 Uiso 1 1 calc R . .
C29 C 0.5641(5) -0.2510(4) 0.1274(2) 0.0334(17) Uani 1 1 d . . .
H29A H 0.5486 -0.2572 0.1555 0.050 Uiso 1 1 calc R . .
H29B H 0.6305 -0.2220 0.1242 0.050 Uiso 1 1 calc R . .
H29C H 0.5689 -0.3053 0.1152 0.050 Uiso 1 1 calc R . .
C80 C 0.6607(5) 0.1979(4) 0.15586(19) 0.0233(14) Uani 1 1 d . . .
C81 C 0.7195(5) 0.1425(4) 0.17935(18) 0.0222(14) Uani 1 1 d . . .
C82 C 0.7590(4) 0.0796(4) 0.15449(17) 0.0192(13) Uani 1 1 d . . .
C83 C 0.7233(4) 0.0956(4) 0.11522(17) 0.0209(14) Uani 1 1 d . . .
C84 C 0.6630(5) 0.1685(4) 0.11632(19) 0.0231(14) Uani 1 1 d . . .
C85 C 0.6073(5) 0.2744(4) 0.1700(2) 0.0371(18) Uani 1 1 d . . .
H85A H 0.5902 0.2687 0.1979 0.056 Uiso 1 1 calc R . .
H85B H 0.5433 0.2829 0.1548 0.056 Uiso 1 1 calc R . .
H85C H 0.6536 0.3217 0.1663 0.056 Uiso 1 1 calc R . .
C86 C 0.7428(5) 0.1532(4) 0.22270(17) 0.0266(15) Uani 1 1 d . . .
H86A H 0.7987 0.1935 0.2260 0.040 Uiso 1 1 calc R . .
H86B H 0.7645 0.1005 0.2339 0.040 Uiso 1 1 calc R . .
H86C H 0.6801 0.1726 0.2363 0.040 Uiso 1 1 calc R . .
C87 C 0.8326(4) 0.0130(4) 0.16611(18) 0.0231(15) Uani 1 1 d . . .
H87A H 0.9029 0.0269 0.1571 0.035 Uiso 1 1 calc R . .
H87B H 0.8107 -0.0389 0.1540 0.035 Uiso 1 1 calc R . .
H87C H 0.8325 0.0071 0.1948 0.035 Uiso 1 1 calc R . .
C88 C 0.7496(5) 0.0464(5) 0.07923(17) 0.0298(16) Uani 1 1 d . . .
H88A H 0.6886 0.0434 0.0620 0.045 Uiso 1 1 calc R . .
H88B H 0.7705 -0.0091 0.0870 0.045 Uiso 1 1 calc R . .
H88C H 0.8070 0.0730 0.0651 0.045 Uiso 1 1 calc R . .
C89 C 0.6187(5) 0.2109(4) 0.0805(2) 0.0315(17) Uani 1 1 d . . .
H89A H 0.6724 0.2454 0.0684 0.047 Uiso 1 1 calc R . .
H89B H 0.5596 0.2453 0.0884 0.047 Uiso 1 1 calc R . .
H89C H 0.5952 0.1696 0.0615 0.047 Uiso 1 1 calc R . .
O121 O 0.6245(3) -0.0246(2) 0.22773(11) 0.0171(9) Uani 1 1 d . . .
C122 C 0.5961(5) -0.0060(4) 0.26952(16) 0.0219(14) Uani 1 1 d . . .
H12A H 0.5413 0.0366 0.2709 0.026 Uiso 1 1 calc R . .
H12B H 0.6576 0.0130 0.2846 0.026 Uiso 1 1 calc R . .
C123 C 0.5568(5) -0.0873(4) 0.28513(17) 0.0239(14) Uani 1 1 d . . .
H12C H 0.4815 -0.0938 0.2797 0.029 Uiso 1 1 calc R . .
H12D H 0.5683 -0.0914 0.3139 0.029 Uiso 1 1 calc R . .
C124 C 0.6205(5) -0.1533(4) 0.26299(18) 0.0245(15) Uani 1 1 d . . .
H12E H 0.6727 -0.1787 0.2806 0.029 Uiso 1 1 calc R . .
H12F H 0.5745 -0.1968 0.2525 0.029 Uiso 1 1 calc R . .
C125 C 0.6735(5) -0.1069(4) 0.22959(17) 0.0218(14) Uani 1 1 d . . .
H12G H 0.7490 -0.1017 0.2348 0.026 Uiso 1 1 calc R . .
H12H H 0.6638 -0.1364 0.2044 0.026 Uiso 1 1 calc R . .
F17A F 0.0563(14) 0.2066(8) -0.0023(4) 0.035(4) Uani 0.484(18) 1 d PDU A 2
F18A F 0.029(2) 0.0844(13) -0.0132(7) 0.025(5) Uani 0.242(9) 1 d PDU A 2
F19A F -0.0534(6) 0.1558(8) 0.0350(3) 0.035(3) Uani 0.484(18) 1 d PDU A 2
F19C F -0.009(2) 0.0726(15) 0.0014(8) 0.062(7) Uani 0.242(9) 1 d PU A .

loop_
_atom_site_aniso_label
_atom_site_aniso_U_11
_atom_site_aniso_U_22
_atom_site_aniso_U_33
_atom_site_aniso_U_23
_atom_site_aniso_U_13
_atom_site_aniso_U_12
C1 0.018(3) 0.019(3) 0.017(3) 0.005(3) 0.005(2) -0.002(3)
Co2 0.0159(4) 0.0190(4) 0.0140(4) -0.0017(4) 0.0011(3) 0.0005(4)
B3 0.017(3) 0.021(4) 0.013(3) 0.006(3) 0.004(3) 0.001(3)
B4 0.022(4) 0.017(4) 0.017(3) 0.007(3) 0.002(3) 0.006(3)
B5 0.013(3) 0.030(5) 0.014(3) -0.001(3) 0.003(3) 0.004(3)
B6 0.019(4) 0.014(4) 0.022(4) -0.002(3) 0.002(3) 0.000(3)
B7 0.015(3) 0.019(4) 0.016(3) 0.004(3) 0.004(3) -0.005(3)
Co8 0.0144(4) 0.0176(4) 0.0173(4) 0.0018(4) -0.0007(3) -0.0011(4)
B9 0.016(3) 0.025(4) 0.019(3) -0.009(3) 0.001(3) 0.002(3)
B10 0.019(3) 0.021(4) 0.012(3) 0.000(3) -0.002(3) -0.004(3)
C11 0.014(3) 0.019(3) 0.018(3) -0.003(3) 0.004(2) 0.000(3)
B11 0.019(3) 0.016(4) 0.020(3) -0.004(3) 0.000(3) 0.002(3)
F12 0.0208(18) 0.039(2) 0.0231(19) 0.0152(17) 0.0047(15) 0.0001(17)
C12 0.016(3) 0.015(3) 0.028(3) -0.001(3) 0.007(3) 0.003(3)
B12 0.018(3) 0.016(4) 0.018(3) 0.003(3) 0.000(3) 0.002(3)
F13 0.0240(19) 0.047(3) 0.025(2) 0.0190(18) 0.0013(17) 0.0018(19)
C13 0.021(3) 0.029(4) 0.019(3) 0.003(3) 0.002(3) 0.003(3)
C14 0.018(3) 0.033(4) 0.018(3) 0.007(3) -0.001(3) 0.002(3)
F15 0.0176(18) 0.044(2) 0.029(2) 0.0126(18) -0.0029(15) -0.0024(18)
C15 0.013(3) 0.023(4) 0.027(3) -0.001(3) 0.001(3) -0.001(3)
F16 0.0151(17) 0.037(2) 0.0191(18) 0.0123(16) -0.0003(14) -0.0024(17)
C16 0.019(3) 0.023(3) 0.006(3) 0.001(2) 0.005(2) 0.004(3)
F17 0.063(8) 0.046(7) 0.015(6) 0.000(5) -0.006(5) 0.029(5)
C17 0.024(4) 0.041(5) 0.044(5) 0.015(4) -0.006(3) -0.001(4)
F18 0.034(4) 0.039(4) 0.023(4) -0.001(3) -0.012(3) -0.011(3)
F19 0.036(4) 0.061(6) 0.050(5) 0.014(4) -0.008(3) -0.008(4)
C20 0.023(3) 0.015(3) 0.022(3) -0.008(3) 0.001(3) -0.004(3)
C21 0.024(3) 0.026(4) 0.027(4) -0.011(3) -0.003(3) -0.002(3)
C22 0.044(4) 0.019(4) 0.016(3) -0.010(3) -0.006(3) -0.001(3)
C23 0.029(4) 0.024(4) 0.018(3) -0.008(3) 0.007(3) -0.005(3)
C24 0.025(3) 0.020(4) 0.026(4) -0.008(3) -0.002(3) 0.005(3)
C25 0.044(4) 0.025(4) 0.039(4) -0.005(3) 0.008(4) -0.010(4)
C26 0.025(4) 0.032(4) 0.063(5) -0.020(4) -0.010(4) 0.005(3)
C27 0.079(6) 0.038(5) 0.017(3) -0.003(3) -0.010(3) 0.011(5)
C28 0.037(4) 0.049(5) 0.039(4) -0.019(4) 0.027(4) -0.011(4)
C29 0.028(3) 0.023(4) 0.049(4) -0.013(3) -0.013(3) 0.010(3)
C80 0.017(3) 0.019(3) 0.034(4) 0.002(3) -0.002(3) -0.002(3)
C81 0.019(3) 0.020(4) 0.028(4) 0.005(3) -0.003(3) -0.006(3)
C82 0.016(3) 0.019(3) 0.023(3) 0.005(3) -0.003(2) -0.004(3)
C83 0.017(3) 0.028(4) 0.018(3) 0.006(3) -0.005(2) -0.007(3)
C84 0.020(3) 0.018(3) 0.031(4) 0.008(3) 0.004(3) -0.008(3)
C85 0.039(4) 0.016(4) 0.056(5) 0.000(3) -0.008(4) -0.001(3)
C86 0.026(3) 0.028(4) 0.026(3) -0.003(3) -0.004(3) -0.011(3)
C87 0.013(3) 0.029(4) 0.027(3) 0.008(3) -0.002(3) 0.003(3)
C88 0.019(3) 0.050(5) 0.021(3) 0.003(3) 0.004(3) -0.004(3)
C89 0.019(3) 0.036(4) 0.039(4) 0.020(3) -0.003(3) -0.006(3)
O121 0.018(2) 0.019(2) 0.015(2) 0.0022(17) -0.0010(16) 0.0022(18)
C122 0.029(3) 0.023(3) 0.013(3) -0.006(3) -0.001(3) 0.002(3)
C123 0.028(3) 0.025(4) 0.018(3) 0.000(3) -0.005(3) 0.000(3)
C124 0.028(4) 0.021(4) 0.024(3) 0.005(3) -0.005(3) 0.006(3)
C125 0.020(3) 0.025(4) 0.021(3) 0.000(3) -0.009(3) 0.011(3)
F17A 0.029(5) 0.047(6) 0.030(6) 0.014(4) 0.000(4) 0.000(4)
F18A 0.023(6) 0.031(6) 0.022(6) -0.002(5) -0.008(4) -0.009(5)
F19A 0.022(4) 0.044(5) 0.038(5) 0.016(4) -0.005(3) 0.005(3)
F19C 0.064(8) 0.061(8) 0.061(8) -0.004(5) -0.010(5) 0.001(5)

loop_
_atom_type_symbol
_atom_type_description
_atom_type_scat_dispersion_real
_atom_type_scat_dispersion_imag
_atom_type_scat_source
C C 0.0033 0.0016 'International Tables Vol C Tables 4.2.6.8 and 6.1.1.4'
H H 0.0000 0.0000 'International Tables Vol C Tables 4.2.6.8 and 6.1.1.4'
B B 0.0013 0.0007 'International Tables Vol C Tables 4.2.6.8 and 6.1.1.4'
F F 0.0171 0.0103 'International Tables Vol C Tables 4.2.6.8 and 6.1.1.4'
Co Co 0.3494 0.9721 'International Tables Vol C Tables 4.2.6.8 and 6.1.1.4'
O O 0.0106 0.0060 'International Tables Vol C Tables 4.2.6.8 and 6.1.1.4'

loop_
_geom_angle_atom_site_label_1
_geom_angle_atom_site_label_2
_geom_angle_atom_site_label_3
_geom_angle
C11 C1 B4 111.9(5)
C11 C1 B5 113.7(5)
B4 C1 B5 62.6(4)
C11 C1 B3 120.6(4)
B4 C1 B3 63.7(4)
B5 C1 B3 113.6(4)
C11 C1 B6 123.0(5)
B4 C1 B6 112.9(4)
B5 C1 B6 62.1(4)
B3 C1 B6 109.9(4)
C11 C1 Co2 117.0(4)
B4 C1 Co2 121.3(4)
B5 C1 Co2 119.1(4)
B3 C1 Co2 64.5(3)
B6 C1 Co2 63.0(3)
B6 Co2 C24 130.8(3)
B6 Co2 B3 89.6(3)
C24 Co2 B3 130.6(3)
B6 Co2 C1 51.0(2)
C24 Co2 C1 176.7(2)
B3 Co2 C1 50.1(2)
B6 Co2 C23 167.8(3)
C24 Co2 C23 40.1(2)
B3 Co2 C23 102.5(3)
C1 Co2 C23 137.5(2)
B6 Co2 B11 51.2(3)
C24 Co2 B11 96.2(3)
B3 Co2 B11 89.4(3)
C1 Co2 B11 87.0(3)
C23 Co2 B11 129.3(3)
B6 Co2 C20 100.8(3)
C24 Co2 C20 40.3(2)
B3 Co2 C20 169.6(2)
C1 Co2 C20 138.6(2)
C23 Co2 C20 67.1(2)
B11 Co2 C20 96.5(3)
B6 Co2 C22 135.7(3)
C24 Co2 C22 67.1(2)
B3 Co2 C22 106.0(3)
C1 Co2 C22 109.6(2)
C23 Co2 C22 39.4(2)
B11 Co2 C22 162.2(3)
C20 Co2 C22 67.0(2)
B6 Co2 B7 89.1(3)
C24 Co2 B7 95.7(3)
B3 Co2 B7 51.9(3)
C1 Co2 B7 87.0(3)
C23 Co2 B7 99.5(3)
B11 Co2 B7 51.1(3)
C20 Co2 B7 126.7(3)
C22 Co2 B7 133.2(3)
B6 Co2 C21 103.3(3)
C24 Co2 C21 67.0(2)
B3 Co2 C21 138.7(3)
C1 Co2 C21 110.2(2)
C23 Co2 C21 66.6(2)
B11 Co2 C21 129.2(3)
C20 Co2 C21 39.5(2)
C22 Co2 C21 40.0(2)
B7 Co2 C21 162.7(3)
C1 B3 B7 107.1(4)
C1 B3 B4 57.4(4)
B7 B3 B4 107.4(4)
C1 B3 Co8 112.7(4)
B7 B3 Co8 64.4(3)
B4 B3 Co8 62.8(3)
C1 B3 Co2 65.4(3)
B7 B3 Co2 65.2(3)
B4 B3 Co2 116.6(4)
Co8 B3 Co2 125.7(3)
C1 B4 B5 58.8(4)
C1 B4 B9 106.3(5)
B5 B4 B9 59.8(4)
C1 B4 B3 59.0(4)
B5 B4 B3 106.8(5)
B9 B4 B3 108.0(5)
C1 B4 Co8 115.1(4)
B5 B4 Co8 116.7(4)
B9 B4 Co8 64.9(3)
B3 B4 Co8 63.9(3)
C1 B5 B10 107.2(5)
C1 B5 B4 58.6(4)
B10 B5 B4 109.0(5)
C1 B5 B9 106.8(4)
B10 B5 B9 60.9(4)
B4 B5 B9 60.5(4)
C1 B5 B6 60.2(4)
B10 B5 B6 59.7(4)
B4 B5 B6 108.2(5)
B9 B5 B6 108.6(5)
B10 B6 C1 104.3(5)
B10 B6 B11 60.4(4)
C1 B6 B11 107.9(5)
B10 B6 B5 58.6(4)
C1 B6 B5 57.7(4)
B11 B6 B5 107.8(5)
B10 B6 Co2 118.8(4)
C1 B6 Co2 66.0(3)
B11 B6 Co2 66.1(3)
B5 B6 Co2 117.9(4)
B12 B7 B11 59.6(4)
B12 B7 B3 106.0(5)
B11 B7 B3 106.8(5)
B12 B7 Co8 63.8(3)
B11 B7 Co8 116.0(4)
B3 B7 Co8 63.1(3)
B12 B7 Co2 114.9(4)
B11 B7 Co2 63.9(3)
B3 B7 Co2 62.9(3)
Co8 B7 Co2 122.3(3)
B4 Co8 B12 88.9(3)
B4 Co8 B3 53.3(3)
B12 Co8 B3 88.7(3)
B4 Co8 B9 52.2(3)
B12 Co8 B9 50.8(3)
B3 Co8 B9 91.1(3)
B4 Co8 C84 97.3(3)
B12 Co8 C84 171.8(3)
B3 Co8 C84 99.3(3)
B9 Co8 C84 130.0(3)
B4 Co8 B7 91.6(3)
B12 Co8 B7 50.7(3)
B3 Co8 B7 52.4(3)
B9 Co8 B7 90.2(3)
C84 Co8 B7 134.1(3)
B4 Co8 C83 128.4(2)
B12 Co8 C83 137.5(3)
B3 Co8 C83 98.1(2)
B9 Co8 C83 167.4(3)
C84 Co8 C83 39.9(2)
B7 Co8 C83 102.3(3)
B4 Co8 C81 132.5(3)
B12 Co8 C81 104.7(3)
B3 Co8 C81 164.9(2)
B9 Co8 C81 102.7(3)
C84 Co8 C81 67.1(2)
B7 Co8 C81 132.3(3)
C83 Co8 C81 67.3(2)
B4 Co8 C80 99.2(3)
B12 Co8 C80 133.6(3)
B3 Co8 C80 132.2(3)
B9 Co8 C80 100.1(3)
C84 Co8 C80 40.1(2)
B7 Co8 C80 168.3(3)
C83 Co8 C80 67.3(3)
C81 Co8 C80 39.9(2)
B4 Co8 C82 164.0(3)
B12 Co8 C82 106.3(2)
B3 Co8 C82 130.0(2)
B9 Co8 C82 135.4(2)
C84 Co8 C82 67.1(2)
B7 Co8 C82 101.6(3)
C83 Co8 C82 40.2(2)
C81 Co8 C82 39.8(2)
C80 Co8 C82 67.0(2)
B12 B9 B5 106.0(5)
B12 B9 B10 60.2(4)
B5 B9 B10 58.3(4)
B12 B9 B4 106.2(5)
B5 B9 B4 59.7(4)
B10 B9 B4 106.2(5)
B12 B9 Co8 64.0(3)
B5 B9 Co8 114.8(4)
B10 B9 Co8 116.2(4)
B4 B9 Co8 62.9(3)
B5 B10 B6 61.8(4)
B5 B10 B11 110.1(5)
B6 B10 B11 60.1(4)
B5 B10 B12 107.2(5)
B6 B10 B12 106.9(5)
B11 B10 B12 59.7(4)
B5 B10 B9 60.9(4)
B6 B10 B9 110.2(5)
B11 B10 B9 109.3(5)
B12 B10 B9 59.2(4)
C16 C11 C12 112.0(5)
C16 C11 C1 123.8(5)
C12 C11 C1 124.0(5)
B12 B11 B6 106.8(5)
B12 B11 B10 60.2(4)
B6 B11 B10 59.4(4)
B12 B11 B7 59.0(4)
B6 B11 B7 107.8(5)
B10 B11 B7 108.0(5)
B12 B11 Co2 115.3(4)
B6 B11 Co2 62.6(3)
B10 B11 Co2 115.0(4)
B7 B11 Co2 65.0(3)
F12 C12 C13 115.0(5)
F12 C12 C11 121.7(5)
C13 C12 C11 123.3(5)
O121 B12 B7 121.0(5)
O121 B12 B9 121.5(5)
B7 B12 B9 112.4(5)
O121 B12 B11 114.3(5)
B7 B12 B11 61.4(4)
B9 B12 B11 110.7(5)
O121 B12 B10 116.0(5)
B7 B12 B10 109.8(5)
B9 B12 B10 60.6(4)
B11 B12 B10 60.0(4)
O121 B12 Co8 117.5(4)
B7 B12 Co8 65.5(3)
B9 B12 Co8 65.2(3)
B11 B12 Co8 119.0(4)
B10 B12 Co8 117.5(4)
F13 C13 C12 117.5(5)
F13 C13 C14 119.0(5)
C12 C13 C14 123.6(6)
C13 C14 C15 114.5(5)
C13 C14 C17 120.9(5)
C15 C14 C17 124.4(5)
F15 C15 C14 121.0(5)
F15 C15 C16 116.8(5)
C14 C15 C16 122.1(5)
F16 C16 C15 114.7(5)
F16 C16 C11 121.1(5)
C15 C16 C11 124.1(5)
F19 C17 F17A 120.7(11)
F19 C17 F18A 77.9(13)
F17A C17 F18A 104.3(14)
F19 C17 F19C 48.5(12)
F17A C17 F19C 127.3(14)
F18A C17 F19C 32.2(13)
F19 C17 F17 113.0(11)
F17A C17 F17 18.9(10)
F18A C17 F17 121.2(13)
F19C C17 F17 137.5(14)
F19 C17 F18 103.8(8)
F17A C17 F18 84.9(8)
F18A C17 F18 26.9(12)
F19C C17 F18 58.9(14)
F17 C17 F18 103.7(8)
F19 C17 F19A 37.5(6)
F17A C17 F19A 99.6(9)
F18A C17 F19A 113.6(13)
F19C C17 F19A 86.0(14)
F17 C17 F19A 84.5(9)
F18 C17 F19A 136.5(8)
F19 C17 C14 116.2(6)
F17A C17 C14 115.5(9)
F18A C17 C14 115.1(10)
F19C C17 C14 112.1(12)
F17 C17 C14 110.2(9)
F18 C17 C14 108.8(6)
F19A C17 C14 107.8(6)
F19C F18 C17 57.5(11)
F19C F19 C17 66.9(14)
C21 C20 C24 107.8(5)
C21 C20 C25 125.4(6)
C24 C20 C25 126.8(6)
C21 C20 Co2 71.1(4)
C24 C20 Co2 68.6(3)
C25 C20 Co2 127.5(4)
C20 C21 C22 107.9(5)
C20 C21 C26 125.1(6)
C22 C21 C26 126.7(6)
C20 C21 Co2 69.4(3)
C22 C21 Co2 69.7(3)
C26 C21 Co2 131.7(5)
C23 C22 C21 107.8(6)
C23 C22 C27 126.0(6)
C21 C22 C27 126.0(6)
C23 C22 Co2 69.6(3)
C21 C22 Co2 70.4(3)
C27 C22 Co2 129.0(5)
C22 C23 C24 108.4(5)
C22 C23 C28 125.2(6)
C24 C23 C28 126.3(6)
C22 C23 Co2 70.9(3)
C24 C23 Co2 68.9(3)
C28 C23 Co2 127.6(5)
C23 C24 C20 108.1(5)
C23 C24 C29 126.1(6)
C20 C24 C29 125.2(6)
C23 C24 Co2 71.0(4)
C20 C24 Co2 71.0(4)
C29 C24 Co2 130.2(4)
C81 C80 C84 107.7(5)
C81 C80 C85 126.2(6)
C84 C80 C85 126.1(6)
C81 C80 Co8 70.0(3)
C84 C80 Co8 69.5(3)
C85 C80 Co8 126.7(4)
C82 C81 C80 108.3(5)
C82 C81 C86 126.2(6)
C80 C81 C86 125.3(6)
C82 C81 Co8 70.3(3)
C80 C81 Co8 70.1(3)
C86 C81 Co8 129.1(4)
C81 C82 C83 107.9(5)
C81 C82 C87 126.4(5)
C83 C82 C87 125.5(6)
C81 C82 Co8 69.9(3)
C83 C82 Co8 69.5(3)
C87 C82 Co8 130.3(4)
C84 C83 C82 107.6(5)
C84 C83 C88 126.2(5)
C82 C83 C88 126.1(6)
C84 C83 Co8 69.8(3)
C82 C83 Co8 70.2(3)
C88 C83 Co8 127.6(4)
C83 C84 C80 108.5(5)
C83 C84 C89 124.6(6)
C80 C84 C89 126.6(6)
C83 C84 Co8 70.3(3)
C80 C84 Co8 70.4(3)
C89 C84 Co8 129.7(4)
C125 O121 C122 104.2(4)
C125 O121 B12 120.7(4)
C122 O121 B12 119.8(4)
O121 C122 C123 103.7(5)
C122 C123 C124 105.1(5)
C125 C124 C123 104.8(5)
O121 C125 C124 106.8(5)
F19C F18A C17 75(2)
F18A F19C F19 129(4)
F18A F19C C17 73(2)
F19 F19C C17 64.6(14)
F18A F19C F18 9.8(16)
F19 F19C F18 123(2)
C17 F19C F18 63.6(13)

loop_
_geom_bond_atom_site_label_1
_geom_bond_atom_site_label_2
_geom_bond_distance
C1 C11 1.521(8)
C1 B4 1.723(9)
C1 B5 1.726(8)
C1 B3 1.754(8)
C1 B6 1.771(9)
C1 Co2 2.081(6)
Co2 B6 2.029(7)
Co2 C24 2.058(6)
Co2 B3 2.065(7)
Co2 C23 2.087(6)
Co2 B11 2.089(7)
Co2 C20 2.090(6)
Co2 C22 2.104(6)
Co2 B7 2.107(7)
Co2 C21 2.113(6)
B3 B7 1.827(9)
B3 B4 1.834(10)
B3 Co8 2.056(7)
B4 B5 1.792(9)
B4 B9 1.808(9)
B4 Co8 2.036(7)
B5 B10 1.747(9)
B5 B9 1.795(9)
B5 B6 1.804(10)
B6 B10 1.768(9)
B6 B11 1.780(9)
B7 B12 1.769(9)
B7 B11 1.811(9)
B7 Co8 2.079(7)
Co8 B12 2.051(7)
Co8 B9 2.071(7)
Co8 C84 2.075(6)
Co8 C83 2.081(6)
Co8 C81 2.085(6)
Co8 C80 2.087(6)
Co8 C82 2.090(5)
B9 B12 1.769(10)
B9 B10 1.795(10)
B10 B11 1.785(10)
B10 B12 1.788(9)
C11 C16 1.401(8)
C11 C12 1.403(8)
B11 B12 1.780(10)
F12 C12 1.347(6)
C12 C13 1.372(8)
B12 O121 1.555(7)
F13 C13 1.358(7)
C13 C14 1.376(8)
C14 C15 1.380(8)
C14 C17 1.510(9)
F15 C15 1.350(6)
C15 C16 1.382(8)
F16 C16 1.347(6)
F17 C17 1.337(11)
C17 F19 1.293(9)
C17 F17A 1.296(12)
C17 F18A 1.303(13)
C17 F19C 1.32(2)
C17 F18 1.398(9)
C17 F19A 1.409(9)
F18 F19C 1.34(3)
F19 F19C 1.07(3)
C20 C21 1.422(9)
C20 C24 1.430(8)
C20 C25 1.493(9)
C21 C22 1.441(9)
C21 C26 1.507(8)
C22 C23 1.413(9)
C22 C27 1.514(9)
C23 C24 1.422(9)
C23 C28 1.498(8)
C24 C29 1.500(8)
C80 C81 1.423(8)
C80 C84 1.426(9)
C80 C85 1.500(9)
C81 C82 1.421(9)
C81 C86 1.513(8)
C82 C83 1.434(8)
C82 C87 1.492(8)
C83 C84 1.418(9)
C83 C88 1.500(8)
C84 C89 1.510(8)
O121 C125 1.482(7)
O121 C122 1.496(6)
C122 C123 1.513(8)
C123 C124 1.546(8)
C124 C125 1.524(8)
F18A F19C 0.73(3)
